data_4079103
loop_
_publ_author_name
'Bomparola, Roberta'
'Davies, Robert P.'
'Lal, Steven'
'White, Andrew J. P.'

_publ_section_title
;
 Functionalized Organocuprates: Structures of Lithium and Magnesium
 Grignard 2-Methoxyphenylcuprates
;
_journal_issue 22
_journal_name_full Organometallics
_journal_page_first 7877
_journal_paper_doi 10.1021/om300488j
_journal_volume 31
_journal_year 2012
_chemical_absolute_configuration ad
_chemical_formula_moiety 'C22 H30 Cl Cu Mg O4'
_chemical_formula_sum 'C22 H30 Cl Cu Mg O4'
_chemical_formula_weight 481.76
_chemical_name_systematic
; 
 ? 
;
_space_group_IT_number 19
_symmetry_cell_setting orthorhombic
_symmetry_space_group_name_Hall 'P 2ac 2ab'
_symmetry_space_group_name_H-M 'P 21 21 21'
_atom_sites_solution_hydrogens geom
_atom_sites_solution_primary direct
_atom_sites_solution_secondary difmap
_audit_creation_method SHELXL-97
_cell_angle_alpha 90.00
_cell_angle_beta 90.00
_cell_angle_gamma 90.00
_cell_formula_units_Z 4
_cell_length_a 7.9461(15)
_cell_length_b 8.5104(7)
_cell_length_c 33.255(3)
_cell_measurement_reflns_used 2299
_cell_measurement_temperature 173
_cell_measurement_theta_max 72.1504
_cell_measurement_theta_min 2.6552
_cell_volume 2248.9(5)
_computing_cell_refinement 'CrysAlis RED, Oxford Diffraction Ltd'
_computing_data_collection 'CrysAlis CCD, Oxford Diffraction Ltd'
_computing_data_reduction 'CrysAlis RED, Oxford Diffraction Ltd'
_computing_molecular_graphics 'Bruker SHELXTL'
_computing_publication_material 'Bruker SHELXTL'
_computing_structure_refinement 'SHELXL-97 (Sheldrick, 1997)'
_computing_structure_solution 'SHELXS-97 (Sheldrick, 1990)'
_diffrn_ambient_temperature 173
_diffrn_detector_area_resol_mean 8.2556
_diffrn_measured_fraction_theta_full 0.982
_diffrn_measured_fraction_theta_max 0.967
_diffrn_measurement_device_type 'OD Xcalibur PX Ultra'
_diffrn_measurement_method 'omega scans'
_diffrn_radiation_monochromator graphite
_diffrn_radiation_source 'Enhance Ultra (Cu) X-ray Source'
_diffrn_radiation_type CuK\a
_diffrn_radiation_wavelength 1.54184
_diffrn_reflns_av_R_equivalents 0.0391
_diffrn_reflns_av_sigmaI/netI 0.0493
_diffrn_reflns_limit_h_max 7
_diffrn_reflns_limit_h_min -9
_diffrn_reflns_limit_k_max 10
_diffrn_reflns_limit_k_min -5
_diffrn_reflns_limit_l_max 37
_diffrn_reflns_limit_l_min -40
_diffrn_reflns_number 5720
_diffrn_reflns_theta_full 71.00
_diffrn_reflns_theta_max 72.30
_diffrn_reflns_theta_min 2.66
_diffrn_standards_number 0
_exptl_absorpt_coefficient_mu 2.941
_exptl_absorpt_correction_T_max 0.832
_exptl_absorpt_correction_T_min 0.547
_exptl_absorpt_correction_type analytical
_exptl_absorpt_process_details
; 
CrysAlisPro, Agilent Technologies, 
Version 1.171.35.15 (release 03-08-2011 CrysAlis171 .NET) 
(compiled Aug  3 2011,13:03:54) 
Analytical numeric absorption correction using a multifaceted crystal 
model based on expressions derived by R.C. Clark & J.S. Reid. 
(Clark, R. C. & Reid, J. S. (1995). Acta Cryst. A51, 887-897) 
;
_exptl_crystal_colour Colourless
_exptl_crystal_density_diffrn 1.423
_exptl_crystal_density_method 'not measured'
_exptl_crystal_description tablets
_exptl_crystal_F_000 1008
_exptl_crystal_size_max 0.27
_exptl_crystal_size_mid 0.25
_exptl_crystal_size_min 0.07
_refine_diff_density_max 0.935
_refine_diff_density_min -0.490
_refine_diff_density_rms 0.096
_refine_ls_abs_structure_details 'Flack H D (1983), Acta Cryst. A39, 876-881, 1281 Friedel pairs'
_refine_ls_abs_structure_Flack 0.00(4)
_refine_ls_extinction_method none
_refine_ls_goodness_of_fit_ref 1.179
_refine_ls_hydrogen_treatment constr
_refine_ls_matrix_type full
_refine_ls_number_parameters 264
_refine_ls_number_reflns 3779
_refine_ls_number_restraints 0
_refine_ls_restrained_S_all 1.179
_refine_ls_R_factor_all 0.0662
_refine_ls_R_factor_gt 0.0610
_refine_ls_shift/su_max 0.000
_refine_ls_shift/su_mean 0.000
_refine_ls_structure_factor_coef Fsqd
_refine_ls_weighting_details 'calc w=1/[\s^2^(Fo^2^)+(0.0000P)^2^+10.2159P] where P=(Fo^2^+2Fc^2^)/3'
_refine_ls_weighting_scheme calc
_refine_ls_wR_factor_gt 0.1450
_refine_ls_wR_factor_ref 0.1467
_reflns_number_gt 3537
_reflns_number_total 3779
_reflns_threshold_expression >2sigma(I)
_cod_data_source_file om300488j_si_002.cif
_cod_data_source_block 3-Cl
_cod_depositor_comments
;
The following automatic conversions were performed:

'_symmetry_cell_setting' value 'Orthorhombic' changed to
'orthorhombic' according to
/home/saulius/struct/CIF-dictionaries/cif_core.dic dictionary named
'cif_core.dic' version 2.4.2 from 2011-04-26.

Automatic conversion script
Id: cif_fix_values 1891 2012-01-12 08:04:46Z andrius 
;
_cod_original_sg_symbol_H-M P2(1)2(1)2(1)
_cod_database_code 4079103

loop_
_symmetry_equiv_pos_as_xyz
'x, y, z'
'-x+1/2, -y, z+1/2'
'-x, y+1/2, -z+1/2'
'x+1/2, -y+1/2, -z'

loop_
_atom_site_label
_atom_site_type_symbol
_atom_site_fract_x
_atom_site_fract_y
_atom_site_fract_z
_atom_site_U_iso_or_equiv
_atom_site_adp_type
_atom_site_occupancy
_atom_site_symmetry_multiplicity
_atom_site_calc_flag
_atom_site_refinement_flags
Mg Mg 0.3844(3) 0.4585(3) 0.87233(6) 0.0296(5) Uani 1 1 d .
Cu Cu 0.16004(13) 0.70216(11) 0.88455(3) 0.0332(2) Uani 1 1 d .
Cl Cl 0.5861(2) 0.26284(19) 0.85925(5) 0.0354(4) Uani 1 1 d .
C1 C 0.1856(9) 0.7466(8) 0.82819(18) 0.0330(15) Uani 1 1 d .
C2 C 0.2377(9) 0.6345(7) 0.80014(19) 0.0294(14) Uani 1 1 d .
C3 C 0.2537(10) 0.6609(8) 0.7594(2) 0.0386(16) Uani 1 1 d .
H3A H 0.2875 0.5787 0.7418 0.046 Uiso 1 1 calc R
C4 C 0.2194(10) 0.8100(10) 0.7445(2) 0.048(2) Uani 1 1 d .
H4A H 0.2287 0.8305 0.7165 0.057 Uiso 1 1 calc R
C5 C 0.1716(10) 0.9283(8) 0.7705(2) 0.0409(17) Uani 1 1 d .
H5A H 0.1495 1.0309 0.7606 0.049 Uiso 1 1 calc R
C6 C 0.1561(10) 0.8960(8) 0.8114(2) 0.0370(16) Uani 1 1 d .
H6A H 0.1241 0.9790 0.8289 0.044 Uiso 1 1 calc R
O7 O 0.2713(7) 0.4851(5) 0.81651(13) 0.0355(11) Uani 1 1 d .
C8 C 0.2704(11) 0.3512(8) 0.7895(2) 0.0440(19) Uani 1 1 d .
H8A H 0.1680 0.3535 0.7731 0.066 Uiso 1 1 calc R
H8B H 0.2734 0.2538 0.8052 0.066 Uiso 1 1 calc R
H8C H 0.3694 0.3559 0.7719 0.066 Uiso 1 1 calc R
C11 C 0.1447(9) 0.6309(8) 0.93916(18) 0.0326(15) Uani 1 1 d .
C12 C 0.2650(8) 0.5357(8) 0.95779(18) 0.0300(14) Uani 1 1 d .
C13 C 0.2497(10) 0.4732(8) 0.99594(19) 0.0359(15) Uani 1 1 d .
H13A H 0.3356 0.4077 1.0066 0.043 Uiso 1 1 calc R
C14 C 0.1079(10) 0.5072(9) 1.01853(19) 0.0410(18) Uani 1 1 d .
H14A H 0.0954 0.4650 1.0448 0.049 Uiso 1 1 calc R
C15 C -0.0156(9) 0.6031(9) 1.0024(2) 0.0363(16) Uani 1 1 d .
H15A H -0.1123 0.6292 1.0179 0.044 Uiso 1 1 calc R
C16 C 0.0028(9) 0.6613(8) 0.96341(19) 0.0346(16) Uani 1 1 d .
H16A H -0.0848 0.7246 0.9527 0.041 Uiso 1 1 calc R
O17 O 0.4079(6) 0.4991(6) 0.93408(12) 0.0340(10) Uani 1 1 d .
C18 C 0.5635(9) 0.4680(10) 0.9551(2) 0.0435(19) Uani 1 1 d .
H18A H 0.5827 0.5502 0.9752 0.065 Uiso 1 1 calc R
H18B H 0.6569 0.4671 0.9359 0.065 Uiso 1 1 calc R
H18C H 0.5563 0.3656 0.9685 0.065 Uiso 1 1 calc R
O20 O 0.2015(5) 0.2927(5) 0.88537(14) 0.0325(9) Uani 1 1 d .
C21 C 0.0187(8) 0.3076(9) 0.8830(2) 0.0369(15) Uani 1 1 d .
H21A H -0.0256 0.2542 0.8588 0.044 Uiso 1 1 calc R
H21B H -0.0155 0.4194 0.8824 0.044 Uiso 1 1 calc R
C22 C -0.0434(9) 0.2278(9) 0.92109(19) 0.0379(17) Uani 1 1 d .
H22A H -0.1611 0.1914 0.9182 0.045 Uiso 1 1 calc R
H22B H -0.0353 0.2987 0.9446 0.045 Uiso 1 1 calc R
C23 C 0.0776(10) 0.0903(9) 0.9248(2) 0.0431(18) Uani 1 1 d .
H23A H 0.0858 0.0536 0.9529 0.052 Uiso 1 1 calc R
H23B H 0.0419 0.0015 0.9075 0.052 Uiso 1 1 calc R
C24 C 0.2409(9) 0.1574(8) 0.9107(2) 0.0359(16) Uani 1 1 d .
H24A H 0.3101 0.1903 0.9340 0.043 Uiso 1 1 calc R
H24B H 0.3045 0.0779 0.8952 0.043 Uiso 1 1 calc R
O25 O 0.5570(6) 0.6351(6) 0.86256(13) 0.0363(11) Uani 1 1 d .
C26 C 0.5812(9) 0.7803(8) 0.8845(2) 0.0401(16) Uani 1 1 d .
H26A H 0.6040 0.7588 0.9132 0.048 Uiso 1 1 calc R
H26B H 0.4800 0.8478 0.8824 0.048 Uiso 1 1 calc R
C27 C 0.7287(10) 0.8576(9) 0.8652(2) 0.0441(18) Uani 1 1 d .
H27A H 0.8358 0.8193 0.8768 0.053 Uiso 1 1 calc R
H27B H 0.7231 0.9733 0.8680 0.053 Uiso 1 1 calc R
C28 C 0.7110(11) 0.8082(10) 0.8215(2) 0.051(2) Uani 1 1 d .
H28A H 0.6239 0.8708 0.8075 0.062 Uiso 1 1 calc R
H28B H 0.8191 0.8176 0.8069 0.062 Uiso 1 1 calc R
C29 C 0.6589(11) 0.6406(9) 0.8260(2) 0.0415(17) Uani 1 1 d .
H29A H 0.5923 0.6061 0.8025 0.050 Uiso 1 1 calc R
H29B H 0.7587 0.5717 0.8286 0.050 Uiso 1 1 calc R

loop_
_atom_site_aniso_label
_atom_site_aniso_U_11
_atom_site_aniso_U_22
_atom_site_aniso_U_33
_atom_site_aniso_U_23
_atom_site_aniso_U_13
_atom_site_aniso_U_12
Mg 0.0286(11) 0.0328(11) 0.0275(9) 0.0004(8) 0.0011(8) 0.0014(9)
Cu 0.0396(5) 0.0332(5) 0.0267(4) 0.0022(4) 0.0028(4) 0.0048(5)
Cl 0.0296(8) 0.0351(9) 0.0415(8) -0.0007(7) 0.0026(7) 0.0054(7)
C1 0.034(4) 0.036(4) 0.029(3) 0.000(3) -0.002(3) 0.023(3)
C2 0.029(3) 0.026(3) 0.033(3) 0.003(3) 0.000(3) 0.001(3)
C3 0.047(4) 0.037(4) 0.032(3) -0.003(3) 0.003(3) -0.004(4)
C4 0.063(5) 0.053(5) 0.027(3) 0.009(3) 0.001(3) -0.001(4)
C5 0.049(4) 0.036(4) 0.038(3) 0.009(3) -0.002(4) -0.001(4)
C6 0.043(4) 0.033(4) 0.035(3) 0.000(3) 0.003(3) 0.009(4)
O7 0.049(3) 0.028(2) 0.029(2) 0.0020(19) -0.004(2) -0.001(2)
C8 0.069(5) 0.029(3) 0.034(3) -0.003(3) -0.012(4) 0.007(4)
C11 0.030(4) 0.042(4) 0.026(3) -0.002(3) -0.001(3) -0.003(3)
C12 0.026(3) 0.037(4) 0.026(3) -0.007(3) 0.001(3) -0.004(3)
C13 0.038(4) 0.042(4) 0.029(3) -0.002(3) -0.003(3) 0.000(4)
C14 0.048(5) 0.050(4) 0.025(3) 0.002(3) 0.001(3) -0.006(4)
C15 0.033(4) 0.043(4) 0.032(3) -0.006(3) 0.009(3) -0.003(3)
C16 0.035(4) 0.036(4) 0.032(3) -0.003(3) 0.000(3) 0.011(3)
O17 0.028(2) 0.046(3) 0.028(2) 0.000(2) -0.0002(19) 0.009(2)
C18 0.025(4) 0.072(5) 0.034(3) -0.005(4) -0.004(3) 0.007(4)
O20 0.028(2) 0.031(2) 0.038(2) 0.006(2) -0.0009(19) -0.002(2)
C21 0.036(3) 0.039(4) 0.035(3) 0.007(3) -0.002(3) -0.007(3)
C22 0.036(4) 0.045(4) 0.033(3) 0.000(3) 0.002(3) -0.011(3)
C23 0.047(4) 0.043(4) 0.040(4) 0.009(3) 0.003(3) -0.004(4)
C24 0.032(4) 0.033(4) 0.043(4) 0.007(3) 0.001(3) 0.007(3)
O25 0.040(3) 0.037(2) 0.032(2) -0.009(2) 0.011(2) -0.005(2)
C26 0.044(4) 0.023(3) 0.053(4) -0.009(3) 0.002(4) -0.002(3)
C27 0.045(4) 0.032(4) 0.055(4) -0.002(3) -0.003(4) -0.008(3)
C28 0.051(5) 0.060(5) 0.044(4) 0.014(4) 0.003(3) -0.011(4)
C29 0.044(4) 0.048(4) 0.033(3) -0.005(3) 0.011(3) -0.008(4)

loop_
_atom_type_symbol
_atom_type_description
_atom_type_scat_dispersion_real
_atom_type_scat_dispersion_imag
_atom_type_scat_source
C C 0.0181 0.0091 'International Tables Vol C Tables 4.2.6.8 and 6.1.1.4'
H H 0.0000 0.0000 'International Tables Vol C Tables 4.2.6.8 and 6.1.1.4'
O O 0.0492 0.0322 'International Tables Vol C Tables 4.2.6.8 and 6.1.1.4'
Mg Mg 0.1719 0.1771 'International Tables Vol C Tables 4.2.6.8 and 6.1.1.4'
Cu Cu -1.9646 0.5888 'International Tables Vol C Tables 4.2.6.8 and 6.1.1.4'
Cl Cl 0.3639 0.7018 'International Tables Vol C Tables 4.2.6.8 and 6.1.1.4'

loop_
_geom_angle_atom_site_label_1
_geom_angle_atom_site_label_2
_geom_angle_atom_site_label_3
_geom_angle
O25 Mg O20 175.4(2)
O25 Mg O7 93.9(2)
O20 Mg O7 87.6(2)
O25 Mg O17 88.6(2)
O20 Mg O17 88.3(2)
O7 Mg O17 154.1(2)
O25 Mg Cl 91.94(16)
O20 Mg Cl 92.00(15)
O7 Mg Cl 101.94(16)
O17 Mg Cl 103.77(16)
O25 Mg Cu 84.54(15)
O20 Mg Cu 91.58(14)
O7 Mg Cu 76.72(15)
O17 Mg Cu 77.83(15)
Cl Mg Cu 176.12(11)
C11 Cu C1 172.6(3)
C11 Cu Mg 86.7(2)
C1 Cu Mg 86.35(19)
C2 C1 C6 113.7(6)
C2 C1 Cu 123.2(5)
C6 C1 Cu 123.1(5)
C3 C2 C1 124.9(6)
C3 C2 O7 120.6(6)
C1 C2 O7 114.5(5)
C2 C3 C4 118.7(7)
C5 C4 C3 119.8(6)
C4 C5 C6 119.5(6)
C5 C6 C1 123.4(6)
C2 O7 C8 117.9(5)
C2 O7 Mg 121.8(4)
C8 O7 Mg 118.1(4)
C12 C11 C16 113.5(6)
C12 C11 Cu 124.0(5)
C16 C11 Cu 122.3(5)
C13 C12 C11 124.8(6)
C13 C12 O17 119.8(6)
C11 C12 O17 115.4(5)
C12 C13 C14 119.3(7)
C15 C14 C13 119.4(6)
C14 C15 C16 119.6(6)
C15 C16 C11 123.4(7)
C12 O17 C18 117.2(5)
C12 O17 Mg 120.7(4)
C18 O17 Mg 121.4(4)
C21 O20 C24 108.2(5)
C21 O20 Mg 128.9(4)
C24 O20 Mg 120.5(4)
O20 C21 C22 103.9(5)
C21 C22 C23 101.9(6)
C24 C23 C22 103.3(6)
O20 C24 C23 107.2(6)
C26 O25 C29 108.6(5)
C26 O25 Mg 129.2(4)
C29 O25 Mg 121.6(4)
O25 C26 C27 105.3(6)
C26 C27 C28 102.5(6)
C29 C28 C27 101.2(6)
O25 C29 C28 105.5(6)

loop_
_geom_bond_atom_site_label_1
_geom_bond_atom_site_label_2
_geom_bond_distance
Mg O25 2.061(5)
Mg O20 2.071(5)
Mg O7 2.075(5)
Mg O17 2.091(5)
Mg Cl 2.352(3)
Mg Cu 2.765(2)
Cu C11 1.919(6)
Cu C1 1.923(6)
C1 C2 1.397(9)
C1 C6 1.407(9)
C2 C3 1.380(9)
C2 O7 1.409(7)
C3 C4 1.388(10)
C4 C5 1.381(10)
C5 C6 1.393(9)
O7 C8 1.451(8)
C11 C12 1.398(10)
C11 C16 1.410(9)
C12 C13 1.381(9)
C12 O17 1.417(8)
C13 C14 1.385(10)
C14 C15 1.384(11)
C15 C16 1.397(9)
O17 C18 1.445(8)
O20 C21 1.460(8)
O20 C24 1.461(7)
C21 C22 1.519(9)
C22 C23 1.519(11)
C23 C24 1.493(10)
O25 C26 1.447(8)
O25 C29 1.461(8)
C26 C27 1.490(10)
C27 C28 1.518(10)
C28 C29 1.493(11)
